data_7022780
loop_
_publ_author_name
'Feng, Xun'
'Feng, Yu-Quan'
'Liu, Lang'
'Wang, Li-Ya'
'Song, Hong-Liang'
'Ng, Seik-Weng'

_publ_section_title
;
 A series of Zn-4f heterometallic coordination polymers and a zinc complex
 containing a flexible mixed donor dicarboxylate ligand.
;
_journal_issue 21
_journal_name_full 'Dalton transactions (Cambridge, England : 2003)'
_journal_page_first 7741
_journal_page_last 7754
_journal_paper_doi 10.1039/c3dt33002h
_journal_volume 42
_journal_year 2013
_chemical_formula_sum 'C26 H16 Cl Ho N2 O11 Zn'
_chemical_formula_weight 798.16
_chemical_name_systematic
;
?
;
_space_group_IT_number 2
_symmetry_cell_setting triclinic
_symmetry_space_group_name_Hall '-P 1'
_symmetry_space_group_name_H-M 'P -1'
_atom_sites_solution_hydrogens geom
_atom_sites_solution_primary direct
_atom_sites_solution_secondary difmap
_audit_creation_method SHELXL-97
_cell_angle_alpha 73.592(2)
_cell_angle_beta 83.880(2)
_cell_angle_gamma 71.873(2)
_cell_formula_units_Z 2
_cell_length_a 9.6054(15)
_cell_length_b 12.444(2)
_cell_length_c 12.793(2)
_cell_measurement_reflns_used 3357
_cell_measurement_temperature 296(2)
_cell_measurement_theta_max 24.67
_cell_measurement_theta_min 2.62
_cell_volume 1393.8(4)
_computing_cell_refinement 'Bruker SMART'
_computing_data_collection 'Bruker SMART'
_computing_data_reduction 'Bruker SAINT'
_computing_molecular_graphics 'Bruker SHELXTL'
_computing_publication_material 'Bruker SHELXTL'
_computing_structure_refinement 'SHELXL-97 (Sheldrick, 1997)'
_computing_structure_solution 'SHELXS-97 (Sheldrick, 1990)'
_diffrn_ambient_temperature 296(2)
_diffrn_measured_fraction_theta_full 0.971
_diffrn_measured_fraction_theta_max 0.971
_diffrn_measurement_device_type 'CCD area detector'
_diffrn_measurement_method 'phi and omega scans'
_diffrn_radiation_monochromator graphite
_diffrn_radiation_source 'fine-focus sealed tube'
_diffrn_radiation_type MoK\a
_diffrn_radiation_wavelength 0.71073
_diffrn_reflns_av_R_equivalents 0.0290
_diffrn_reflns_av_sigmaI/netI 0.0467
_diffrn_reflns_limit_h_max 11
_diffrn_reflns_limit_h_min -11
_diffrn_reflns_limit_k_max 14
_diffrn_reflns_limit_k_min -15
_diffrn_reflns_limit_l_max 15
_diffrn_reflns_limit_l_min -15
_diffrn_reflns_number 9962
_diffrn_reflns_theta_full 25.50
_diffrn_reflns_theta_max 25.50
_diffrn_reflns_theta_min 2.62
_diffrn_standards_number 0
_exptl_absorpt_coefficient_mu 3.837
_exptl_absorpt_correction_T_max 0.5615
_exptl_absorpt_correction_T_min 0.3161
_exptl_absorpt_correction_type multi-scan
_exptl_absorpt_process_details sadabs
_exptl_crystal_colour colourless
_exptl_crystal_density_diffrn 1.902
_exptl_crystal_density_method 'not measured'
_exptl_crystal_description block
_exptl_crystal_F_000 776
_exptl_crystal_size_max 0.39
_exptl_crystal_size_mid 0.18
_exptl_crystal_size_min 0.17
_refine_diff_density_max 0.431
_refine_diff_density_min -0.704
_refine_diff_density_rms 0.106
_refine_ls_extinction_method none
_refine_ls_goodness_of_fit_ref 1.020
_refine_ls_hydrogen_treatment constr
_refine_ls_matrix_type full
_refine_ls_number_parameters 379
_refine_ls_number_reflns 5039
_refine_ls_number_restraints 0
_refine_ls_restrained_S_all 1.020
_refine_ls_R_factor_all 0.0372
_refine_ls_R_factor_gt 0.0291
_refine_ls_shift/su_max 0.002
_refine_ls_shift/su_mean 0.000
_refine_ls_structure_factor_coef Fsqd
_refine_ls_weighting_details 'calc w=1/[\s^2^(Fo^2^)+(0.0293P)^2^+0.0000P] where P=(Fo^2^+2Fc^2^)/3'
_refine_ls_weighting_scheme calc
_refine_ls_wR_factor_gt 0.0612
_refine_ls_wR_factor_ref 0.0649
_reflns_number_gt 4376
_reflns_number_total 5039
_reflns_threshold_expression >2sigma(I)
_cod_data_source_file c3dt33002h.txt
_cod_data_source_block Ho
_cod_depositor_comments
;
The following automatic conversions were performed:

'_symmetry_cell_setting' value 'Triclinic' changed to 'triclinic'
according to /home/saulius/struct/CIF-dictionaries/cif_core.dic
dictionary named 'cif_core.dic' version 2.4.2 from 2011-04-26.

Automatic conversion script
Id: cif_fix_values 1891 2012-01-12 08:04:46Z andrius 
;
_cod_original_sg_symbol_H-M P-1
_cod_database_code 7022780

loop_
_symmetry_equiv_pos_as_xyz
'x, y, z'
'-x, -y, -z'

loop_
_atom_site_label
_atom_site_type_symbol
_atom_site_fract_x
_atom_site_fract_y
_atom_site_fract_z
_atom_site_U_iso_or_equiv
_atom_site_adp_type
_atom_site_occupancy
_atom_site_symmetry_multiplicity
_atom_site_calc_flag
_atom_site_refinement_flags
Ho1 Ho 0.70852(2) 1.026401(16) -0.030930(16) 0.02237(7) Uani 1 1 d .
Zn1 Zn 0.83703(6) 0.84889(5) -0.30723(4) 0.03846(15) Uani 1 1 d .
Cl1 Cl 0.76547(17) 0.75064(13) -0.39862(12) 0.0604(4) Uani 1 1 d .
O1 O 0.3132(4) 0.7285(3) 0.4643(3) 0.0439(9) Uani 1 1 d .
O2 O 0.3105(4) 0.9979(3) 0.3326(3) 0.0489(9) Uani 1 1 d .
O3 O 0.2540(3) 0.9162(3) 0.2158(3) 0.0392(8) Uani 1 1 d .
O4 O 0.5233(3) 0.9427(2) 0.1061(2) 0.0273(7) Uani 1 1 d .
O5 O 0.7467(3) 0.9160(3) 0.1543(2) 0.0331(7) Uani 1 1 d .
O6 O 0.7763(4) 0.5647(3) 0.0291(3) 0.0429(9) Uani 1 1 d .
O7 O 0.8974(3) 0.7510(3) -0.1591(2) 0.0370(8) Uani 1 1 d .
O8 O 0.7152(3) 0.8508(2) -0.0695(2) 0.0270(7) Uani 1 1 d .
O9 O 0.9524(3) 0.9185(2) -0.0379(2) 0.0280(7) Uani 1 1 d .
O10 O 1.1724(3) 0.8403(2) 0.0359(3) 0.0348(8) Uani 1 1 d .
O11 O 0.5529(3) 1.1778(3) 0.0316(3) 0.0574(11) Uani 1 1 d .
H1W H 0.5763 1.2207 0.0637 0.086 Uiso 1 1 d R
H2W H 0.4606 1.1899 0.0352 0.086 Uiso 1 1 d R
N1 N 0.0406(4) 0.8629(4) 0.6394(3) 0.0449(11) Uani 1 1 d .
N2 N 0.5754(4) 0.3532(3) 0.1118(4) 0.0440(11) Uani 1 1 d .
C1 C 0.4513(5) 0.7268(4) 0.4184(4) 0.0362(11) Uani 1 1 d .
C2 C 0.4642(5) 0.8143(4) 0.3267(3) 0.0275(10) Uani 1 1 d .
C3 C 0.6045(5) 0.8077(4) 0.2781(3) 0.0259(10) Uani 1 1 d .
C4 C 0.7247(5) 0.7154(4) 0.3230(4) 0.0354(11) Uani 1 1 d .
H4 H 0.8175 0.7137 0.2925 0.042 Uiso 1 1 calc R
C5 C 0.7093(6) 0.6263(4) 0.4118(4) 0.0442(13) Uani 1 1 d .
H5 H 0.7900 0.5633 0.4395 0.053 Uiso 1 1 calc R
C6 C 0.5713(6) 0.6324(4) 0.4593(4) 0.0444(13) Uani 1 1 d .
H6 H 0.5591 0.5726 0.5191 0.053 Uiso 1 1 calc R
C7 C 0.3320(5) 0.9172(4) 0.2871(4) 0.0335(11) Uani 1 1 d .
C8 C 0.6257(5) 0.8947(4) 0.1746(3) 0.0262(10) Uani 1 1 d .
C9 C 0.1119(5) 0.8034(4) 0.5670(4) 0.0406(12) Uani 1 1 d .
H9 H 0.0624 0.7669 0.5360 0.049 Uiso 1 1 calc R
C10 C 0.2557(5) 0.7954(4) 0.5377(4) 0.0386(12) Uani 1 1 d .
C11 C 0.3319(6) 0.8501(5) 0.5811(4) 0.0525(14) Uani 1 1 d .
H11 H 0.4290 0.8460 0.5615 0.063 Uiso 1 1 calc R
C12 C 0.2564(6) 0.9108(5) 0.6548(5) 0.0633(17) Uani 1 1 d .
H12 H 0.3035 0.9483 0.6865 0.076 Uiso 1 1 calc R
C13 C 0.1130(6) 0.9166(5) 0.6818(5) 0.0587(16) Uani 1 1 d .
H13 H 0.0643 0.9590 0.7310 0.070 Uiso 1 1 calc R
C14 C 0.8750(5) 0.5905(4) 0.0830(4) 0.0304(10) Uani 1 1 d .
C15 C 0.9076(4) 0.6952(3) 0.0315(3) 0.0242(9) Uani 1 1 d .
C16 C 1.0113(4) 0.7241(4) 0.0768(4) 0.0268(10) Uani 1 1 d .
C17 C 1.0824(5) 0.6488(4) 0.1710(4) 0.0341(11) Uani 1 1 d .
H17 H 1.1522 0.6683 0.2010 0.041 Uiso 1 1 calc R
C18 C 1.0494(5) 0.5447(4) 0.2203(4) 0.0397(12) Uani 1 1 d .
H18 H 1.0970 0.4947 0.2834 0.048 Uiso 1 1 calc R
C19 C 0.9468(5) 0.5156(4) 0.1759(4) 0.0376(12) Uani 1 1 d .
H19 H 0.9255 0.4454 0.2085 0.045 Uiso 1 1 calc R
C20 C 0.8353(5) 0.7712(4) -0.0734(4) 0.0258(10) Uani 1 1 d .
C21 C 1.0475(5) 0.8378(4) 0.0211(4) 0.0266(10) Uani 1 1 d .
C22 C 0.6708(5) 0.4108(4) 0.0634(4) 0.0387(12) Uani 1 1 d .
H22 H 0.7328 0.3851 0.0088 0.046 Uiso 1 1 calc R
C23 C 0.6806(5) 0.5066(4) 0.0913(4) 0.0316(11) Uani 1 1 d .
C24 C 0.5894(6) 0.5463(4) 0.1715(4) 0.0446(13) Uani 1 1 d .
H24 H 0.5953 0.6107 0.1921 0.054 Uiso 1 1 calc R
C25 C 0.4894(6) 0.4880(5) 0.2204(4) 0.0493(14) Uani 1 1 d .
H25 H 0.4249 0.5130 0.2742 0.059 Uiso 1 1 calc R
C26 C 0.4863(5) 0.3918(5) 0.1881(4) 0.0473(14) Uani 1 1 d .
H26 H 0.4186 0.3525 0.2215 0.057 Uiso 1 1 calc R

loop_
_atom_site_aniso_label
_atom_site_aniso_U_11
_atom_site_aniso_U_22
_atom_site_aniso_U_33
_atom_site_aniso_U_23
_atom_site_aniso_U_13
_atom_site_aniso_U_12
Ho1 0.01564(11) 0.02211(11) 0.03273(12) -0.00867(9) 0.00066(8) -0.00938(8)
Zn1 0.0364(3) 0.0400(3) 0.0381(3) -0.0148(3) 0.0072(3) -0.0086(3)
Cl1 0.0660(10) 0.0633(10) 0.0637(9) -0.0284(8) -0.0005(8) -0.0255(8)
O1 0.045(2) 0.056(2) 0.040(2) -0.0196(18) 0.0162(16) -0.0278(18)
O2 0.053(2) 0.040(2) 0.041(2) -0.0140(17) -0.0034(17) 0.0080(17)
O3 0.0286(18) 0.053(2) 0.0360(19) -0.0069(17) 0.0012(15) -0.0169(16)
O4 0.0192(16) 0.0302(17) 0.0321(17) -0.0047(14) -0.0038(13) -0.0086(13)
O5 0.0219(17) 0.0445(19) 0.0339(18) -0.0093(15) 0.0016(14) -0.0129(15)
O6 0.056(2) 0.050(2) 0.040(2) -0.0097(17) 0.0024(17) -0.0421(19)
O7 0.043(2) 0.0334(18) 0.0306(18) -0.0113(15) 0.0081(15) -0.0060(15)
O8 0.0190(16) 0.0267(16) 0.0392(18) -0.0148(14) 0.0020(13) -0.0077(13)
O9 0.0170(15) 0.0236(16) 0.0449(19) -0.0077(14) -0.0035(14) -0.0085(13)
O10 0.0151(16) 0.0252(16) 0.068(2) -0.0120(16) -0.0056(15) -0.0093(13)
O11 0.0247(19) 0.048(2) 0.124(3) -0.058(2) 0.021(2) -0.0213(17)
N1 0.039(3) 0.056(3) 0.041(3) -0.014(2) 0.009(2) -0.018(2)
N2 0.042(3) 0.035(2) 0.065(3) -0.016(2) 0.004(2) -0.025(2)
C1 0.039(3) 0.043(3) 0.028(3) -0.008(2) 0.008(2) -0.019(2)
C2 0.025(2) 0.031(2) 0.027(2) -0.011(2) 0.0003(19) -0.007(2)
C3 0.026(2) 0.027(2) 0.026(2) -0.0103(19) 0.0009(19) -0.007(2)
C4 0.031(3) 0.039(3) 0.038(3) -0.018(2) 0.000(2) -0.006(2)
C5 0.044(3) 0.040(3) 0.040(3) -0.004(2) -0.005(2) -0.005(2)
C6 0.059(4) 0.039(3) 0.032(3) -0.002(2) -0.002(3) -0.016(3)
C7 0.030(3) 0.042(3) 0.026(3) -0.006(2) 0.010(2) -0.013(2)
C8 0.024(2) 0.024(2) 0.032(3) -0.013(2) 0.007(2) -0.0067(19)
C9 0.039(3) 0.052(3) 0.035(3) -0.014(2) 0.006(2) -0.019(3)
C10 0.039(3) 0.047(3) 0.029(3) -0.007(2) 0.008(2) -0.017(2)
C11 0.038(3) 0.074(4) 0.053(3) -0.024(3) 0.009(3) -0.022(3)
C12 0.052(4) 0.092(5) 0.069(4) -0.047(4) 0.011(3) -0.035(3)
C13 0.058(4) 0.075(4) 0.053(4) -0.032(3) 0.015(3) -0.026(3)
C14 0.029(2) 0.027(2) 0.041(3) -0.015(2) 0.008(2) -0.014(2)
C15 0.018(2) 0.022(2) 0.036(3) -0.013(2) 0.0065(19) -0.0078(18)
C16 0.017(2) 0.024(2) 0.041(3) -0.013(2) 0.0048(19) -0.0045(18)
C17 0.021(2) 0.034(3) 0.046(3) -0.011(2) -0.002(2) -0.005(2)
C18 0.034(3) 0.032(3) 0.045(3) -0.003(2) 0.001(2) -0.007(2)
C19 0.036(3) 0.024(2) 0.052(3) -0.007(2) 0.005(2) -0.013(2)
C20 0.024(2) 0.024(2) 0.039(3) -0.014(2) 0.005(2) -0.016(2)
C21 0.019(2) 0.025(2) 0.042(3) -0.016(2) 0.006(2) -0.0108(19)
C22 0.035(3) 0.038(3) 0.051(3) -0.021(2) 0.007(2) -0.016(2)
C23 0.034(3) 0.034(3) 0.039(3) -0.013(2) 0.002(2) -0.023(2)
C24 0.056(3) 0.040(3) 0.046(3) -0.021(3) 0.001(3) -0.019(3)
C25 0.043(3) 0.070(4) 0.039(3) -0.021(3) 0.013(3) -0.021(3)
C26 0.033(3) 0.056(3) 0.055(3) -0.005(3) 0.010(3) -0.028(3)

loop_
_atom_type_symbol
_atom_type_description
_atom_type_scat_dispersion_real
_atom_type_scat_dispersion_imag
_atom_type_scat_source
C C 0.0033 0.0016 'International Tables Vol C Tables 4.2.6.8 and 6.1.1.4'
H H 0.0000 0.0000 'International Tables Vol C Tables 4.2.6.8 and 6.1.1.4'
N N 0.0061 0.0033 'International Tables Vol C Tables 4.2.6.8 and 6.1.1.4'
O O 0.0106 0.0060 'International Tables Vol C Tables 4.2.6.8 and 6.1.1.4'
Zn Zn 0.2839 1.4301 'International Tables Vol C Tables 4.2.6.8 and 6.1.1.4'
Ho Ho -0.2175 4.6783 'International Tables Vol C Tables 4.2.6.8 and 6.1.1.4'
Cl Cl 0.1484 0.1585 'International Tables Vol C Tables 4.2.6.8 and 6.1.1.4'

loop_
_geom_angle_atom_site_label_1
_geom_angle_atom_site_label_2
_geom_angle_atom_site_label_3
_geom_angle
_geom_angle_site_symmetry_1
_geom_angle_site_symmetry_3
O10 Ho1 O3 81.45(11) 2_775 2_675
O10 Ho1 O11 70.84(10) 2_775 .
O3 Ho1 O11 111.10(13) 2_675 .
O10 Ho1 O9 77.44(10) 2_775 .
O3 Ho1 O9 81.87(11) 2_675 .
O11 Ho1 O9 142.93(11) . .
O10 Ho1 O8 147.59(10) 2_775 .
O3 Ho1 O8 82.28(11) 2_675 .
O11 Ho1 O8 141.49(10) . .
O9 Ho1 O8 72.63(9) . .
O10 Ho1 O5 99.46(11) 2_775 .
O3 Ho1 O5 160.05(11) 2_675 .
O11 Ho1 O5 87.72(12) . .
O9 Ho1 O5 78.92(10) . .
O8 Ho1 O5 86.88(10) . .
O10 Ho1 O4 128.87(10) 2_775 2_675
O3 Ho1 O4 75.58(10) 2_675 2_675
O11 Ho1 O4 75.92(11) . 2_675
O9 Ho1 O4 140.77(10) . 2_675
O8 Ho1 O4 72.85(9) . 2_675
O5 Ho1 O4 117.05(9) . 2_675
O10 Ho1 O4 133.81(10) 2_775 .
O3 Ho1 O4 138.56(10) 2_675 .
O11 Ho1 O4 72.41(10) . .
O9 Ho1 O4 121.23(9) . .
O8 Ho1 O4 74.33(9) . .
O5 Ho1 O4 52.01(9) . .
O4 Ho1 O4 65.13(11) 2_675 .
O10 Ho1 C8 119.55(12) 2_775 .
O3 Ho1 C8 158.81(11) 2_675 .
O11 Ho1 C8 80.86(12) . .
O9 Ho1 C8 99.16(11) . .
O8 Ho1 C8 77.92(10) . .
O5 Ho1 C8 25.74(11) . .
O4 Ho1 C8 91.31(11) 2_675 .
O4 Ho1 C8 26.39(10) . .
O2 Zn1 O7 122.15(13) 2_675 .
O2 Zn1 N1 111.81(16) 2_675 1_654
O7 Zn1 N1 95.69(15) . 1_654
O2 Zn1 Cl1 105.69(12) 2_675 .
O7 Zn1 Cl1 110.88(10) . .
N1 Zn1 Cl1 110.23(13) 1_654 .
C10 O1 C1 118.9(4) . .
C7 O2 Zn1 130.7(3) . 2_675
C7 O3 Ho1 126.3(3) . 2_675
C8 O4 Ho1 156.0(3) . 2_675
C8 O4 Ho1 88.0(2) . .
Ho1 O4 Ho1 114.87(11) 2_675 .
C8 O5 Ho1 98.8(3) . .
C14 O6 C23 118.3(3) . .
C20 O7 Zn1 124.8(3) . .
C20 O8 Ho1 121.5(2) . .
C21 O9 Ho1 140.3(3) . .
C21 O10 Ho1 139.3(3) . 2_775
Ho1 O11 H1W 127.0 . .
Ho1 O11 H2W 121.9 . .
H1W O11 H2W 110.3 . .
C13 N1 C9 118.4(4) . .
C13 N1 Zn1 123.4(3) . 1_456
C9 N1 Zn1 117.8(3) . 1_456
C26 N2 C22 118.2(4) . .
C2 C1 C6 121.3(4) . .
C2 C1 O1 119.0(4) . .
C6 C1 O1 119.5(4) . .
C1 C2 C3 118.1(4) . .
C1 C2 C7 119.5(4) . .
C3 C2 C7 122.2(4) . .
C4 C3 C2 119.9(4) . .
C4 C3 C8 118.8(4) . .
C2 C3 C8 121.2(4) . .
C5 C4 C3 121.3(5) . .
C5 C4 H4 119.4 . .
C3 C4 H4 119.4 . .
C4 C5 C6 118.8(5) . .
C4 C5 H5 120.6 . .
C6 C5 H5 120.6 . .
C1 C6 C5 120.5(5) . .
C1 C6 H6 119.8 . .
C5 C6 H6 119.8 . .
O3 C7 O2 125.7(4) . .
O3 C7 C2 120.0(4) . .
O2 C7 C2 114.3(4) . .
O5 C8 O4 120.6(4) . .
O5 C8 C3 119.5(4) . .
O4 C8 C3 119.8(4) . .
O5 C8 Ho1 55.5(2) . .
O4 C8 Ho1 65.6(2) . .
C3 C8 Ho1 169.6(3) . .
N1 C9 C10 121.6(5) . .
N1 C9 H9 119.2 . .
C10 C9 H9 119.2 . .
C9 C10 C11 120.7(4) . .
C9 C10 O1 114.1(4) . .
C11 C10 O1 125.2(4) . .
C12 C11 C10 116.7(5) . .
C12 C11 H11 121.7 . .
C10 C11 H11 121.7 . .
C13 C12 C11 120.8(5) . .
C13 C12 H12 119.6 . .
C11 C12 H12 119.6 . .
N1 C13 C12 121.9(5) . .
N1 C13 H13 119.0 . .
C12 C13 H13 119.0 . .
C19 C14 O6 123.7(4) . .
C19 C14 C15 120.9(4) . .
O6 C14 C15 115.2(4) . .
C16 C15 C14 118.8(4) . .
C16 C15 C20 121.3(4) . .
C14 C15 C20 119.8(4) . .
C15 C16 C17 120.1(4) . .
C15 C16 C21 119.0(4) . .
C17 C16 C21 120.8(4) . .
C18 C17 C16 120.2(4) . .
C18 C17 H17 119.9 . .
C16 C17 H17 119.9 . .
C19 C18 C17 120.0(5) . .
C19 C18 H18 120.0 . .
C17 C18 H18 120.0 . .
C18 C19 C14 120.0(4) . .
C18 C19 H19 120.0 . .
C14 C19 H19 120.0 . .
O7 C20 O8 124.3(4) . .
O7 C20 C15 117.0(4) . .
O8 C20 C15 118.7(4) . .
O10 C21 O9 125.7(4) . .
O10 C21 C16 116.4(4) . .
O9 C21 C16 117.8(4) . .
N2 C22 C23 122.2(4) . .
N2 C22 H22 118.9 . .
C23 C22 H22 118.9 . .
C22 C23 C24 119.8(4) . .
C22 C23 O6 116.8(4) . .
C24 C23 O6 123.1(4) . .
C25 C24 C23 118.0(4) . .
C25 C24 H24 121.0 . .
C23 C24 H24 121.0 . .
C24 C25 C26 118.9(5) . .
C24 C25 H25 120.6 . .
C26 C25 H25 120.6 . .
N2 C26 C25 122.8(4) . .
N2 C26 H26 118.6 . .
C25 C26 H26 118.6 . .

loop_
_geom_bond_atom_site_label_1
_geom_bond_atom_site_label_2
_geom_bond_distance
_geom_bond_site_symmetry_2
Ho1 O10 2.273(3) 2_775
Ho1 O3 2.293(3) 2_675
Ho1 O11 2.296(3) .
Ho1 O9 2.316(3) .
Ho1 O8 2.354(3) .
Ho1 O5 2.382(3) .
Ho1 O4 2.397(3) 2_675
Ho1 O4 2.603(3) .
Ho1 C8 2.857(4) .
Zn1 O2 1.953(3) 2_675
Zn1 O7 1.976(3) .
Zn1 N1 2.045(4) 1_654
Zn1 Cl1 2.1992(15) .
O1 C10 1.387(5) .
O1 C1 1.389(5) .
O2 C7 1.252(5) .
O2 Zn1 1.953(3) 2_675
O3 C7 1.245(5) .
O3 Ho1 2.293(3) 2_675
O4 C8 1.271(5) .
O4 Ho1 2.397(3) 2_675
O5 C8 1.256(5) .
O6 C14 1.389(5) .
O6 C23 1.391(5) .
O7 C20 1.242(5) .
O8 C20 1.272(5) .
O9 C21 1.250(5) .
O10 C21 1.246(5) .
O10 Ho1 2.273(3) 2_775
O11 H1W 0.8501 .
O11 H2W 0.8500 .
N1 C13 1.342(6) .
N1 C9 1.346(6) .
N1 Zn1 2.045(4) 1_456
N2 C26 1.322(6) .
N2 C22 1.332(6) .
C1 C2 1.381(6) .
C1 C6 1.386(7) .
C2 C3 1.412(6) .
C2 C7 1.506(6) .
C3 C4 1.388(6) .
C3 C8 1.496(6) .
C4 C5 1.377(6) .
C4 H4 0.9300 .
C5 C6 1.388(7) .
C5 H5 0.9300 .
C6 H6 0.9300 .
C9 C10 1.372(6) .
C9 H9 0.9300 .
C10 C11 1.384(7) .
C11 C12 1.379(7) .
C11 H11 0.9300 .
C12 C13 1.369(7) .
C12 H12 0.9300 .
C13 H13 0.9300 .
C14 C19 1.381(7) .
C14 C15 1.398(6) .
C15 C16 1.386(5) .
C15 C20 1.501(6) .
C16 C17 1.391(6) .
C16 C21 1.521(6) .
C17 C18 1.388(6) .
C17 H17 0.9300 .
C18 C19 1.373(6) .
C18 H18 0.9300 .
C19 H19 0.9300 .
C22 C23 1.369(6) .
C22 H22 0.9300 .
C23 C24 1.375(6) .
C24 C25 1.375(7) .
C24 H24 0.9300 .
C25 C26 1.382(7) .
C25 H25 0.9300 .
C26 H26 0.9300 .

loop_
_geom_hbond_atom_site_label_D
_geom_hbond_atom_site_label_H
_geom_hbond_atom_site_label_A
_geom_hbond_distance_DH
_geom_hbond_distance_HA
_geom_hbond_distance_DA
_geom_hbond_angle_DHA
_geom_hbond_site_symmetry_A
O11 H2W O8 0.85 1.88 2.683(4) 156.1 2_675
O11 H1W N2 0.85 1.91 2.732(5) 161.6 1_565

loop_
_geom_torsion_atom_site_label_1
_geom_torsion_atom_site_label_2
_geom_torsion_atom_site_label_3
_geom_torsion_atom_site_label_4
_geom_torsion
_geom_torsion_site_symmetry_1
_geom_torsion_site_symmetry_4
O10 Ho1 O4 C8 -66.7(3) 2_775 .
O3 Ho1 O4 C8 152.5(2) 2_675 .
O11 Ho1 O4 C8 -105.3(2) . .
O9 Ho1 O4 C8 36.6(3) . .
O8 Ho1 O4 C8 94.4(2) . .
O5 Ho1 O4 C8 -4.1(2) . .
O4 Ho1 O4 C8 172.4(3) 2_675 .
O10 Ho1 O4 Ho1 120.91(13) 2_775 2_675
O3 Ho1 O4 Ho1 -19.9(2) 2_675 2_675
O11 Ho1 O4 Ho1 82.28(14) . 2_675
O9 Ho1 O4 Ho1 -135.84(11) . 2_675
O8 Ho1 O4 Ho1 -78.03(12) . 2_675
O5 Ho1 O4 Ho1 -176.49(17) . 2_675
O4 Ho1 O4 Ho1 0.0 2_675 2_675
C8 Ho1 O4 Ho1 -172.4(3) . 2_675
O10 Ho1 O5 C8 143.7(2) 2_775 .
O3 Ho1 O5 C8 -125.3(3) 2_675 .
O11 Ho1 O5 C8 73.5(2) . .
O9 Ho1 O5 C8 -141.2(3) . .
O8 Ho1 O5 C8 -68.3(2) . .
O4 Ho1 O5 C8 0.6(3) 2_675 .
O4 Ho1 O5 C8 4.2(2) . .
O2 Zn1 O7 C20 9.6(4) 2_675 .
N1 Zn1 O7 C20 129.9(3) 1_654 .
Cl1 Zn1 O7 C20 -116.0(3) . .
O10 Ho1 O8 C20 26.6(4) 2_775 .
O3 Ho1 O8 C20 87.1(3) 2_675 .
O11 Ho1 O8 C20 -158.5(3) . .
O9 Ho1 O8 C20 3.2(3) . .
O5 Ho1 O8 C20 -76.2(3) . .
O4 Ho1 O8 C20 164.3(3) 2_675 .
O4 Ho1 O8 C20 -127.5(3) . .
C8 Ho1 O8 C20 -100.5(3) . .
O10 Ho1 O9 C21 108.9(4) 2_775 .
O3 Ho1 O9 C21 -168.1(4) 2_675 .
O11 Ho1 O9 C21 77.4(4) . .
O8 Ho1 O9 C21 -83.7(4) . .
O5 Ho1 O9 C21 6.5(4) . .
O4 Ho1 O9 C21 -113.0(4) 2_675 .
O4 Ho1 O9 C21 -25.0(4) . .
C8 Ho1 O9 C21 -9.5(4) . .
C10 O1 C1 C2 -85.2(5) . .
C10 O1 C1 C6 100.6(5) . .
C6 C1 C2 C3 -2.7(7) . .
O1 C1 C2 C3 -176.9(4) . .
C6 C1 C2 C7 -178.1(4) . .
O1 C1 C2 C7 7.8(6) . .
C1 C2 C3 C4 -0.3(6) . .
C7 C2 C3 C4 175.0(4) . .
C1 C2 C3 C8 175.9(4) . .
C7 C2 C3 C8 -8.8(6) . .
C2 C3 C4 C5 3.0(6) . .
C8 C3 C4 C5 -173.3(4) . .
C3 C4 C5 C6 -2.6(7) . .
C2 C1 C6 C5 3.1(7) . .
O1 C1 C6 C5 177.3(4) . .
C4 C5 C6 C1 -0.4(7) . .
Ho1 O3 C7 O2 94.7(5) 2_675 .
Ho1 O3 C7 C2 -86.1(5) 2_675 .
Zn1 O2 C7 O3 -4.1(7) 2_675 .
Zn1 O2 C7 C2 176.8(3) 2_675 .
C1 C2 C7 O3 -94.1(5) . .
C3 C2 C7 O3 90.8(5) . .
C1 C2 C7 O2 85.1(5) . .
C3 C2 C7 O2 -90.0(5) . .
Ho1 O5 C8 O4 -7.9(4) . .
Ho1 O5 C8 C3 169.3(3) . .
Ho1 O4 C8 O5 170.0(4) 2_675 .
Ho1 O4 C8 O5 7.1(4) . .
Ho1 O4 C8 C3 -7.1(9) 2_675 .
Ho1 O4 C8 C3 -170.0(3) . .
Ho1 O4 C8 Ho1 162.9(6) 2_675 .
C4 C3 C8 O5 -30.2(6) . .
C2 C3 C8 O5 153.5(4) . .
C4 C3 C8 O4 146.9(4) . .
C2 C3 C8 O4 -29.3(6) . .
C4 C3 C8 Ho1 28.2(18) . .
C2 C3 C8 Ho1 -148.0(15) . .
O10 Ho1 C8 O5 -42.2(3) 2_775 .
O3 Ho1 C8 O5 129.6(3) 2_675 .
O11 Ho1 C8 O5 -103.9(3) . .
O9 Ho1 C8 O5 38.5(3) . .
O8 Ho1 C8 O5 108.4(3) . .
O4 Ho1 C8 O5 -179.5(2) 2_675 .
O4 Ho1 C8 O5 -172.6(4) . .
O10 Ho1 C8 O4 130.4(2) 2_775 .
O3 Ho1 C8 O4 -57.8(4) 2_675 .
O11 Ho1 C8 O4 68.6(2) . .
O9 Ho1 C8 O4 -148.9(2) . .
O8 Ho1 C8 O4 -79.0(2) . .
O5 Ho1 C8 O4 172.6(4) . .
O4 Ho1 C8 O4 -6.9(3) 2_675 .
O10 Ho1 C8 C3 -106.4(16) 2_775 .
O3 Ho1 C8 C3 65.4(18) 2_675 .
O11 Ho1 C8 C3 -168.1(16) . .
O9 Ho1 C8 C3 -25.7(16) . .
O8 Ho1 C8 C3 44.2(16) . .
O5 Ho1 C8 C3 -64.2(16) . .
O4 Ho1 C8 C3 116.4(16) 2_675 .
O4 Ho1 C8 C3 123.2(17) . .
C13 N1 C9 C10 1.1(8) . .
Zn1 N1 C9 C10 -171.3(4) 1_456 .
N1 C9 C10 C11 -0.9(8) . .
N1 C9 C10 O1 178.5(4) . .
C1 O1 C10 C9 171.8(4) . .
C1 O1 C10 C11 -8.8(7) . .
C9 C10 C11 C12 0.6(8) . .
O1 C10 C11 C12 -178.7(5) . .
C10 C11 C12 C13 -0.6(9) . .
C9 N1 C13 C12 -1.0(9) . .
Zn1 N1 C13 C12 170.9(5) 1_456 .
C11 C12 C13 N1 0.8(10) . .
C23 O6 C14 C19 39.0(6) . .
C23 O6 C14 C15 -146.2(4) . .
C19 C14 C15 C16 -1.5(6) . .
O6 C14 C15 C16 -176.5(4) . .
C19 C14 C15 C20 176.0(4) . .
O6 C14 C15 C20 1.0(6) . .
C14 C15 C16 C17 0.9(6) . .
C20 C15 C16 C17 -176.5(4) . .
C14 C15 C16 C21 179.9(4) . .
C20 C15 C16 C21 2.5(6) . .
C15 C16 C17 C18 -0.3(6) . .
C21 C16 C17 C18 -179.3(4) . .
C16 C17 C18 C19 0.2(7) . .
C17 C18 C19 C14 -0.8(7) . .
O6 C14 C19 C18 175.9(4) . .
C15 C14 C19 C18 1.4(7) . .
Zn1 O7 C20 O8 7.7(6) . .
Zn1 O7 C20 C15 -172.9(2) . .
Ho1 O8 C20 O7 -104.9(4) . .
Ho1 O8 C20 C15 75.7(4) . .
C16 C15 C20 O7 88.6(5) . .
C14 C15 C20 O7 -88.8(5) . .
C16 C15 C20 O8 -91.9(5) . .
C14 C15 C20 O8 90.7(5) . .
Ho1 O10 C21 O9 25.6(8) 2_775 .
Ho1 O10 C21 C16 -156.8(3) 2_775 .
Ho1 O9 C21 O10 -128.9(4) . .
Ho1 O9 C21 C16 53.6(6) . .
C15 C16 C21 O10 -153.1(4) . .
C17 C16 C21 O10 25.8(6) . .
C15 C16 C21 O9 24.6(6) . .
C17 C16 C21 O9 -156.4(4) . .
C26 N2 C22 C23 1.0(8) . .
N2 C22 C23 C24 -0.3(8) . .
N2 C22 C23 O6 -175.1(4) . .
C14 O6 C23 C22 -131.0(4) . .
C14 O6 C23 C24 54.5(6) . .
C22 C23 C24 C25 -0.7(8) . .
O6 C23 C24 C25 173.7(4) . .
C23 C24 C25 C26 0.9(8) . .
C22 N2 C26 C25 -0.8(8) . .
C24 C25 C26 N2 -0.2(8) . .
